data_7719198
loop_
_publ_author_name
'Kajal, ?'
'Kumar, Manish'
'Nayek, Hari Pada'

_publ_section_title
;
 Coordination clusters with a [Ni<sub>4</sub>O<sub>4</sub>] core as
 catalysts for &#x3b1;-alkylation of ketones with benzyl alcohols.
;
_journal_issue 35
_journal_name_full 'Dalton transactions (Cambridge, England : 2003)'
_journal_page_first 13326
_journal_page_last 13336
_journal_paper_doi 10.1039/d5dt00811e
_journal_volume 54
_journal_year 2025
_chemical_formula_sum 'C58 H72 N8 Ni4 O19'
_chemical_formula_weight 1420.07
_space_group_crystal_system triclinic
_space_group_IT_number 2
_space_group_name_Hall '-P 1'
_space_group_name_H-M_alt 'P -1'
_atom_sites_solution_hydrogens geom
_audit_creation_method SHELXL-2018/3
_audit_update_record
;
2025-07-16 deposited with the CCDC.	2025-08-01 downloaded from the CCDC.
;
_cell_angle_alpha 101.961(4)
_cell_angle_beta 110.604(5)
_cell_angle_gamma 104.385(4)
_cell_formula_units_Z 2
_cell_length_a 13.7466(7)
_cell_length_b 15.1921(8)
_cell_length_c 18.7516(10)
_cell_measurement_reflns_used 7541
_cell_measurement_temperature 293(2)
_cell_measurement_theta_max 26.8560
_cell_measurement_theta_min 2.5830
_cell_volume 3357.9(4)
_computing_cell_refinement 'CrysAlisPro 1.171.40.69a (Rigaku OD, 2020)'
_computing_data_collection 'CrysAlisPro 1.171.40.69a (Rigaku OD, 2020)'
_computing_data_reduction 'CrysAlisPro 1.171.40.69a (Rigaku OD, 2020)'
_computing_molecular_graphics 'Mercury 2023.2.0'
_computing_publication_material 'Mercury 2023.2.0'
_computing_structure_refinement 'SHELXL-2018/3 (Sheldrick, 2018)'
_computing_structure_solution 'SHELXT 2014/5 (Sheldrick, 2014)'
_diffrn_ambient_temperature 293(2)
_diffrn_measured_fraction_theta_full 0.969
_diffrn_measured_fraction_theta_max 0.969
_diffrn_measurement_device_type 'SuperNova, Single source at offset/far, EosS2'
_diffrn_radiation_type MoK\a
_diffrn_radiation_wavelength 0.71073
_diffrn_reflns_av_R_equivalents 0.0443
_diffrn_reflns_av_unetI/netI 0.0672
_diffrn_reflns_Laue_measured_fraction_full 0.969
_diffrn_reflns_Laue_measured_fraction_max 0.969
_diffrn_reflns_limit_h_max 16
_diffrn_reflns_limit_h_min -16
_diffrn_reflns_limit_k_max 14
_diffrn_reflns_limit_k_min -18
_diffrn_reflns_limit_l_max 22
_diffrn_reflns_limit_l_min -22
_diffrn_reflns_number 25429
_diffrn_reflns_point_group_measured_fraction_full 0.969
_diffrn_reflns_point_group_measured_fraction_max 0.969
_diffrn_reflns_theta_full 24.999
_diffrn_reflns_theta_max 24.999
_diffrn_reflns_theta_min 2.042
_diffrn_source 'micro-focus sealed X-ray tube'
_exptl_absorpt_coefficient_mu 1.177
_exptl_absorpt_correction_T_max 1.00000
_exptl_absorpt_correction_T_min 0.38639
_exptl_absorpt_correction_type multi-scan
_exptl_crystal_colour green
_exptl_crystal_density_diffrn 1.404
_exptl_crystal_description block
_exptl_crystal_F_000 1480
_exptl_crystal_size_max 0.15
_exptl_crystal_size_mid 0.11
_exptl_crystal_size_min 0.09
_refine_diff_density_max 1.427
_refine_diff_density_min -0.540
_refine_diff_density_rms 0.125
_refine_ls_extinction_method none
_refine_ls_goodness_of_fit_ref 1.040
_refine_ls_hydrogen_treatment constr
_refine_ls_matrix_type full
_refine_ls_number_parameters 797
_refine_ls_number_reflns 11469
_refine_ls_number_restraints 0
_refine_ls_restrained_S_all 1.040
_refine_ls_R_factor_all 0.1101
_refine_ls_R_factor_gt 0.0763
_refine_ls_shift/su_max 0.002
_refine_ls_shift/su_mean 0.000
_refine_ls_structure_factor_coef Fsqd
_refine_ls_weighting_details 'w=1/[\s^2^(Fo^2^)+(0.1765P)^2^] where P=(Fo^2^+2Fc^2^)/3'
_refine_ls_weighting_scheme calc
_refine_ls_wR_factor_gt 0.2378
_refine_ls_wR_factor_ref 0.2678
_reflns_Friedel_coverage 0.000
_reflns_number_gt 7778
_reflns_number_total 11469
_reflns_threshold_expression 'I > 2\s(I)'
_cod_data_source_file d5dt00811e2.cif
_cod_data_source_block 1
_cod_depositor_comments 'Adding full bibliography for 7719198--7719200.cif.'
_cod_original_cell_volume 3357.9(3)
_cod_database_code 7719198
_shelx_shelxl_version_number 2018/3
_shelx_space_group_comment
;
The symmetry employed for this shelxl refinement is uniquely defined
by the following loop, which should always be used as a source of
symmetry information in preference to the above space-group names.
They are only intended as comments.
;

loop_
_space_group_symop_operation_xyz
'x, y, z'
'-x, -y, -z'

loop_
_atom_site_label
_atom_site_type_symbol
_atom_site_fract_x
_atom_site_fract_y
_atom_site_fract_z
_atom_site_U_iso_or_equiv
_atom_site_adp_type
_atom_site_occupancy
_atom_site_site_symmetry_order
_atom_site_calc_flag
_atom_site_refinement_flags_posn
_atom_site_refinement_flags_adp
_atom_site_refinement_flags_occupancy
_atom_site_disorder_assembly
_atom_site_disorder_group
C1 C 0.6647(6) 0.6951(5) 0.4387(4) 0.0581(16) Uani 1 1 d . . . . .
C2 C 0.7201(7) 0.6487(6) 0.4922(4) 0.070(2) Uani 1 1 d . . . . .
C3 C 0.6585(9) 0.5560(6) 0.4843(5) 0.099(3) Uani 1 1 d . . . . .
H3 H 0.585610 0.526740 0.445320 0.118 Uiso 1 1 calc R U . . .
C4 C 0.7043(13) 0.5077(8) 0.5335(7) 0.126(4) Uani 1 1 d . . . . .
H4 H 0.662378 0.445824 0.526957 0.151 Uiso 1 1 calc R U . . .
C5 C 0.8091(12) 0.5491(11) 0.5910(8) 0.147(5) Uani 1 1 d . . . . .
H5 H 0.840113 0.515348 0.623139 0.176 Uiso 1 1 calc R U . . .
C6 C 0.8688(10) 0.6392(11) 0.6017(7) 0.151(5) Uani 1 1 d . . . . .
H6 H 0.939689 0.669761 0.643409 0.181 Uiso 1 1 calc R U . . .
C7 C 0.8236(9) 0.6862(9) 0.5501(7) 0.130(4) Uani 1 1 d . . . . .
H7 H 0.867629 0.747069 0.556054 0.156 Uiso 1 1 calc R U . . .
C8 C 0.7126(6) 0.9113(5) 0.3959(4) 0.0600(16) Uani 1 1 d . . . . .
H8 H 0.789259 0.938658 0.425172 0.072 Uiso 1 1 calc R U . . .
C9 C 0.6550(6) 0.9668(4) 0.3568(4) 0.0583(16) Uani 1 1 d . . . . .
C10 C 0.7150(7) 1.0644(5) 0.3758(4) 0.071(2) Uani 1 1 d . . . . .
H10 H 0.790744 1.086630 0.408638 0.085 Uiso 1 1 calc R U . . .
C11 C 0.6712(7) 1.1288(5) 0.3500(5) 0.077(2) Uani 1 1 d . . . . .
C12 C 0.5564(7) 1.0967(4) 0.3046(4) 0.071(2) Uani 1 1 d . . . . .
H12 H 0.523505 1.140330 0.289106 0.086 Uiso 1 1 calc R U . . .
C13 C 0.4897(6) 1.0003(4) 0.2816(4) 0.0551(16) Uani 1 1 d . . . . .
C14 C 0.5381(5) 0.9328(4) 0.3051(4) 0.0497(14) Uani 1 1 d . . . . .
C15 C 0.7369(10) 1.2372(6) 0.3731(8) 0.139(5) Uani 1 1 d . . . . .
C16 C 0.740(2) 1.2876(11) 0.4685(13) 0.289(14) Uani 1 1 d . . . . .
H16A H 0.780846 1.261580 0.506489 0.433 Uiso 1 1 calc R U . . .
H16B H 0.776008 1.356095 0.486586 0.433 Uiso 1 1 calc R U . . .
H16C H 0.665856 1.272403 0.463995 0.433 Uiso 1 1 calc R U . . .
C17 C 0.8505(14) 1.2543(8) 0.3915(13) 0.243(8) Uani 1 1 d . . . . .
H17A H 0.871241 1.204420 0.409879 0.364 Uiso 1 1 calc R U . . .
H17B H 0.862480 1.254942 0.344125 0.364 Uiso 1 1 calc R U . . .
H17C H 0.894879 1.315307 0.432993 0.364 Uiso 1 1 calc R U . . .
C18 C 0.6758(14) 1.2929(8) 0.3448(14) 0.243(8) Uani 1 1 d . . . . .
H18A H 0.600857 1.264570 0.337445 0.364 Uiso 1 1 calc R U . . .
H18B H 0.708394 1.356539 0.383107 0.364 Uiso 1 1 calc R U . . .
H18C H 0.675995 1.296174 0.294239 0.364 Uiso 1 1 calc R U . . .
C19 C 0.3705(6) 0.9762(4) 0.2343(4) 0.0611(17) Uani 1 1 d . . . . .
H19 H 0.347389 1.024933 0.219727 0.073 Uiso 1 1 calc R U . . .
C20 C 0.1087(6) 0.8034(5) 0.1620(5) 0.0667(19) Uani 1 1 d . . . . .
C21 C -0.0460(8) 0.8686(6) 0.1172(8) 0.136(5) Uani 1 1 d . . . . .
H21 H 0.005096 0.930941 0.139613 0.163 Uiso 1 1 calc R U . . .
C22 C -0.1544(9) 0.8537(8) 0.0809(9) 0.153(6) Uani 1 1 d . . . . .
H22 H -0.177173 0.906121 0.078120 0.183 Uiso 1 1 calc R U . . .
C23 C -0.2323(9) 0.7633(8) 0.0477(7) 0.118(4) Uani 1 1 d . . . . .
H23 H -0.307483 0.754013 0.023300 0.142 Uiso 1 1 calc R U . . .
C24 C -0.1970(8) 0.6860(7) 0.0512(6) 0.106(3) Uani 1 1 d . . . . .
H24 H -0.248867 0.623916 0.027474 0.127 Uiso 1 1 calc R U . . .
C25 C -0.0877(7) 0.6996(5) 0.0889(5) 0.079(2) Uani 1 1 d . . . . .
H25 H -0.065241 0.647179 0.092672 0.095 Uiso 1 1 calc R U . . .
C26 C -0.0090(6) 0.7921(5) 0.1220(5) 0.077(2) Uani 1 1 d . . . . .
C27 C 0.5615(7) 0.9346(6) 0.1354(5) 0.069(2) Uani 1 1 d . . . . .
C28 C 0.5739(8) 1.0252(6) 0.1171(5) 0.086(3) Uani 1 1 d . . . . .
C29 C 0.6636(13) 1.0750(9) 0.1114(10) 0.177(7) Uani 1 1 d . . . . .
H29 H 0.722701 1.053143 0.118341 0.213 Uiso 1 1 calc R U . . .
C30 C 0.6671(17) 1.1639(12) 0.0943(13) 0.223(9) Uani 1 1 d . . . . .
H30 H 0.732884 1.204612 0.098004 0.268 Uiso 1 1 calc R U . . .
C31 C 0.5747(18) 1.1882(10) 0.0728(9) 0.170(7) Uani 1 1 d . . . . .
H31 H 0.573081 1.241350 0.055917 0.204 Uiso 1 1 calc R U . . .
C32 C 0.4925(12) 1.1362(9) 0.0768(7) 0.123(3) Uani 1 1 d . . . . .
H32 H 0.430580 1.154716 0.065037 0.148 Uiso 1 1 calc R U . . .
C33 C 0.4858(11) 1.0566(8) 0.0964(6) 0.123(3) Uani 1 1 d . . . . .
H33 H 0.419765 1.021274 0.096077 0.148 Uiso 1 1 calc R U . . .
C34 C 0.7171(5) 0.8028(4) 0.2225(4) 0.0576(17) Uani 1 1 d . . . . .
H34 H 0.788481 0.842169 0.234819 0.069 Uiso 1 1 calc R U . . .
C35 C 0.7024(5) 0.7119(4) 0.2389(4) 0.0482(14) Uani 1 1 d . . . . .
C36 C 0.7982(5) 0.6854(5) 0.2617(4) 0.0559(16) Uani 1 1 d . . . . .
H36 H 0.863421 0.727289 0.265504 0.067 Uiso 1 1 calc R U . . .
C37 C 0.8008(5) 0.6035(4) 0.2781(4) 0.0548(15) Uani 1 1 d . . . . .
C38 C 0.6992(6) 0.5407(5) 0.2679(4) 0.0554(16) Uani 1 1 d . . . . .
H38 H 0.697223 0.482445 0.276862 0.066 Uiso 1 1 calc R U . . .
C39 C 0.6025(5) 0.5605(4) 0.2454(4) 0.0467(14) Uani 1 1 d . . . . .
C40 C 0.6039(5) 0.6500(4) 0.2334(3) 0.0425(13) Uani 1 1 d . . . . .
C41 C 0.9069(6) 0.5787(6) 0.3064(5) 0.071(2) Uani 1 1 d . . . . .
C42 C 1.0060(7) 0.6584(7) 0.3188(7) 0.105(3) Uani 1 1 d . . . . .
H42A H 1.070401 0.640322 0.336417 0.158 Uiso 1 1 calc R U . . .
H42B H 0.994956 0.671221 0.269043 0.158 Uiso 1 1 calc R U . . .
H42C H 1.016491 0.715101 0.358921 0.158 Uiso 1 1 calc R U . . .
C43 C 0.9258(7) 0.5587(7) 0.3875(6) 0.095(3) Uani 1 1 d . . . . .
H43A H 0.862257 0.507375 0.380058 0.143 Uiso 1 1 calc R U . . .
H43B H 0.990427 0.540828 0.405034 0.143 Uiso 1 1 calc R U . . .
H43C H 0.936505 0.615605 0.427520 0.143 Uiso 1 1 calc R U . . .
C44 C 0.8867(9) 0.4862(8) 0.2424(7) 0.130(4) Uani 1 1 d . . . . .
H44A H 0.822522 0.436155 0.235643 0.195 Uiso 1 1 calc R U . . .
H44B H 0.874845 0.497806 0.192084 0.195 Uiso 1 1 calc R U . . .
H44C H 0.950305 0.466851 0.259404 0.195 Uiso 1 1 calc R U . . .
C45 C 0.5037(6) 0.4860(4) 0.2333(4) 0.0585(17) Uani 1 1 d . . . . .
H45 H 0.512309 0.433076 0.248746 0.070 Uiso 1 1 calc R U . . .
C46 C 0.2139(7) 0.4108(5) 0.1497(6) 0.090(3) Uani 1 1 d . . . . .
C47 C 0.1267(8) 0.3239(6) 0.1515(7) 0.063(5) Uani 0.529(9) 1 d G . P A 1
C48 C 0.0317(10) 0.2851(9) 0.0792(6) 0.102(6) Uani 0.529(9) 1 d G . P A 1
H48 H 0.024177 0.315075 0.040065 0.122 Uiso 0.529(9) 1 calc R U P A 1
C49 C -0.0521(9) 0.2015(10) 0.0654(7) 0.132(6) Uani 0.529(9) 1 d G . P A 1
H49 H -0.115669 0.175618 0.016988 0.158 Uiso 0.529(9) 1 calc R U P A 1
C50 C -0.0408(9) 0.1568(7) 0.1239(9) 0.132(6) Uani 0.529(9) 1 d G . P A 1
H50 H -0.096896 0.100848 0.114602 0.158 Uiso 0.529(9) 1 calc R U P A 1
C51 C 0.0542(10) 0.1955(8) 0.1962(8) 0.125(8) Uani 0.529(9) 1 d G . P A 1
H51 H 0.061723 0.165535 0.235294 0.150 Uiso 0.529(9) 1 calc R U P A 1
C52 C 0.1380(8) 0.2791(8) 0.2100(6) 0.101(6) Uani 0.529(9) 1 d G . P A 1
H52 H 0.201570 0.304992 0.258372 0.121 Uiso 0.529(9) 1 calc R U P A 1
C47A C 0.1054(8) 0.3333(7) 0.1158(9) 0.083(7) Uani 0.471(9) 1 d G . P A 2
C48A C 0.0203(10) 0.3572(7) 0.1286(8) 0.095(6) Uani 0.471(9) 1 d G . P A 2
H48A H 0.026068 0.421189 0.144079 0.114 Uiso 0.471(9) 1 calc R U P A 2
C49A C -0.0735(9) 0.2853(9) 0.1184(10) 0.137(11) Uani 0.471(9) 1 d G . P A 2
H49A H -0.130497 0.301217 0.127061 0.165 Uiso 0.471(9) 1 calc R U P A 2
C50A C -0.0822(10) 0.1896(8) 0.0954(11) 0.132(6) Uani 0.471(9) 1 d G . P A 2
H50A H -0.144970 0.141487 0.088540 0.158 Uiso 0.471(9) 1 calc R U P A 2
C51A C 0.0029(11) 0.1658(6) 0.0825(10) 0.115(9) Uani 0.471(9) 1 d G . P A 2
H51A H -0.002878 0.101727 0.067038 0.138 Uiso 0.471(9) 1 calc R U P A 2
C52A C 0.0967(10) 0.2376(8) 0.0927(10) 0.104(8) Uani 0.471(9) 1 d G . P A 2
H52A H 0.153688 0.221698 0.084055 0.125 Uiso 0.471(9) 1 calc R U P A 2
C53 C 0.2847(7) 0.6113(5) 0.3041(5) 0.0691(19) Uani 1 1 d . . . . .
H53A H 0.209781 0.574122 0.265289 0.104 Uiso 1 1 calc R U . . .
H53B H 0.320489 0.569339 0.324696 0.104 Uiso 1 1 calc R U . . .
H53C H 0.284144 0.657152 0.347525 0.104 Uiso 1 1 calc R U . . .
C54 C 0.2321(6) 0.6891(6) 0.0573(5) 0.086(2) Uani 1 1 d . . . . .
H54A H 0.159637 0.658640 0.053686 0.129 Uiso 1 1 calc R U . . .
H54B H 0.237865 0.750684 0.050151 0.129 Uiso 1 1 calc R U . . .
H54C H 0.243685 0.649696 0.016196 0.129 Uiso 1 1 calc R U . . .
C55 C 0.3955(10) 0.8490(6) 0.4153(6) 0.089(3) Uani 1 1 d . . . . .
C56 C 0.3887(13) 0.9016(10) 0.4902(7) 0.171(6) Uani 1 1 d . . . . .
H56A H 0.450193 0.905363 0.537090 0.256 Uiso 1 1 calc R U . . .
H56B H 0.391281 0.965310 0.490130 0.256 Uiso 1 1 calc R U . . .
H56C H 0.320454 0.867600 0.491111 0.256 Uiso 1 1 calc R U . . .
C57 C 0.4099(7) 0.5924(6) 0.0261(4) 0.071(2) Uani 1 1 d . . . . .
C58 C 0.4022(10) 0.5438(7) -0.0581(5) 0.120(4) Uani 1 1 d . . . . .
H58A H 0.359636 0.476546 -0.076265 0.181 Uiso 1 1 calc R U . . .
H58B H 0.366728 0.572930 -0.095545 0.181 Uiso 1 1 calc R U . . .
H58C H 0.475493 0.551982 -0.054459 0.181 Uiso 1 1 calc R U . . .
N1 N 0.7263(5) 0.7812(4) 0.4387(3) 0.0630(14) Uani 1 1 d . . . . .
N2 N 0.6638(5) 0.8257(4) 0.3925(3) 0.0560(13) Uani 1 1 d . . . . .
N3 N 0.2964(5) 0.8946(4) 0.2116(4) 0.0595(14) Uani 1 1 d . . . . .
N4 N 0.1863(5) 0.8865(4) 0.1723(4) 0.0703(16) Uani 1 1 d . . . . .
N5 N 0.6557(5) 0.9170(4) 0.1739(4) 0.0703(17) Uani 1 1 d . . . . .
N6 N 0.6357(5) 0.8308(4) 0.1916(3) 0.0553(13) Uani 1 1 d . . . . .
N7 N 0.4038(4) 0.4876(3) 0.2026(3) 0.0555(13) Uani 1 1 d . . . . .
N8 N 0.3156(5) 0.4074(4) 0.1895(5) 0.085(2) Uani 1 1 d . . . . .
Ni1 Ni 0.50345(7) 0.74411(5) 0.33477(5) 0.0490(3) Uani 1 1 d . . . . .
Ni2 Ni 0.30813(7) 0.77504(5) 0.23728(5) 0.0525(3) Uani 1 1 d . . . . .
Ni3 Ni 0.47521(6) 0.76486(5) 0.15786(4) 0.0474(3) Uani 1 1 d . . . . .
Ni4 Ni 0.34983(7) 0.58714(5) 0.16287(5) 0.0502(3) Uani 1 1 d . . . . .
O1 O 0.5633(4) 0.6603(3) 0.3963(3) 0.0629(12) Uani 1 1 d . . . . .
O2 O 0.4776(3) 0.8388(3) 0.2737(2) 0.0469(9) Uani 1 1 d . . . . .
O3 O 0.1384(4) 0.7403(3) 0.1867(3) 0.0681(13) Uani 1 1 d . . . . .
O4 O 0.4693(4) 0.8777(3) 0.1182(3) 0.0634(12) Uani 1 1 d . . . . .
O5 O 0.5137(3) 0.6756(3) 0.2231(2) 0.0411(9) Uani 1 1 d . . . . .
O6 O 0.2007(4) 0.4782(4) 0.1267(3) 0.0730(13) Uani 1 1 d . . . . .
O7 O 0.3139(3) 0.7016(3) 0.1344(2) 0.0508(10) Uani 1 1 d . . . . .
O8 O 0.3431(3) 0.6602(3) 0.2667(2) 0.0483(10) Uani 1 1 d . . . . .
O9 O 0.4725(5) 0.8146(4) 0.4256(3) 0.0790(15) Uani 1 1 d . . . . .
O10 O 0.3205(5) 0.8384(4) 0.3491(4) 0.0781(15) Uani 1 1 d . . . . .
O11 O 0.3635(4) 0.5403(3) 0.0578(3) 0.0694(13) Uani 1 1 d . . . . .
O12 O 0.4632(4) 0.6797(3) 0.0553(3) 0.0632(12) Uani 1 1 d . . . . .
OW1 O 0.1895(3) 1.0506(3) 0.1018(4) 0.123(3) Uani 1 1 d G . . . .
OW2 O 0.9063(2) 1.0441(2) 0.2868(3) 0.0851(18) Uani 1 1 d G . . . .
OW3 O 0.3846(3) 0.2384(2) 0.2383(4) 0.133(3) Uani 1 1 d G . . . .
OW4 O 0.9995(2) 0.9425(2) 0.3797(3) 0.140(3) Uani 1 1 d G . . . .
OW5 O 0.9538(2) 0.8672(2) 0.4959(2) 0.139(3) Uani 1 1 d G . . . .
OW6 O 0.6283(4) 0.8373(3) 0.5809(2) 0.182(4) Uani 1 1 d G . . . .
OW7 O 0.1978(10) 0.9621(10) 0.3535(7) 0.235(6) Uani 1 1 d . . . . .

loop_
_atom_site_aniso_label
_atom_site_aniso_U_11
_atom_site_aniso_U_22
_atom_site_aniso_U_33
_atom_site_aniso_U_23
_atom_site_aniso_U_13
_atom_site_aniso_U_12
C1 0.065(5) 0.056(4) 0.052(4) 0.022(3) 0.025(4) 0.015(4)
C2 0.074(5) 0.087(5) 0.063(4) 0.039(4) 0.030(4) 0.037(5)
C3 0.131(9) 0.076(6) 0.083(6) 0.034(5) 0.028(6) 0.048(6)
C4 0.185(14) 0.110(8) 0.118(9) 0.078(8) 0.066(9) 0.073(9)
C5 0.122(11) 0.214(15) 0.159(12) 0.146(12) 0.065(9) 0.069(11)
C6 0.103(9) 0.229(15) 0.139(10) 0.140(11) 0.036(8) 0.043(10)
C7 0.089(8) 0.169(11) 0.142(9) 0.118(9) 0.030(7) 0.032(7)
C8 0.048(4) 0.050(4) 0.062(4) 0.012(3) 0.014(3) 0.005(3)
C9 0.058(4) 0.046(4) 0.059(4) 0.018(3) 0.020(3) 0.004(3)
C10 0.066(5) 0.049(4) 0.075(5) 0.021(4) 0.017(4) -0.001(4)
C11 0.081(6) 0.039(4) 0.081(5) 0.018(4) 0.018(4) -0.002(4)
C12 0.081(6) 0.033(3) 0.075(5) 0.019(3) 0.019(4) -0.002(3)
C13 0.065(4) 0.033(3) 0.064(4) 0.015(3) 0.030(4) 0.009(3)
C14 0.056(4) 0.033(3) 0.051(3) 0.011(3) 0.023(3) 0.002(3)
C15 0.096(8) 0.043(5) 0.175(11) 0.046(6) -0.030(7) -0.022(5)
C16 0.41(4) 0.091(11) 0.25(2) -0.030(13) 0.13(2) -0.001(16)
C17 0.161(11) 0.051(5) 0.42(2) 0.061(9) 0.066(13) -0.014(6)
C18 0.161(11) 0.051(5) 0.42(2) 0.061(9) 0.066(13) -0.014(6)
C19 0.070(5) 0.040(3) 0.083(5) 0.031(3) 0.036(4) 0.023(3)
C20 0.061(4) 0.047(4) 0.106(6) 0.029(4) 0.048(4) 0.019(4)
C21 0.063(6) 0.066(5) 0.268(15) 0.065(8) 0.050(8) 0.026(5)
C22 0.070(7) 0.082(7) 0.283(17) 0.037(9) 0.053(9) 0.040(6)
C23 0.067(6) 0.111(8) 0.168(11) 0.044(8) 0.039(7) 0.036(6)
C24 0.059(6) 0.087(6) 0.130(8) 0.001(6) 0.031(6) 0.000(5)
C25 0.066(5) 0.055(4) 0.097(6) 0.006(4) 0.038(5) 0.002(4)
C26 0.063(5) 0.059(4) 0.121(7) 0.029(5) 0.049(5) 0.025(4)
C27 0.087(6) 0.078(5) 0.080(5) 0.053(5) 0.053(5) 0.043(5)
C28 0.104(7) 0.083(5) 0.118(7) 0.074(6) 0.069(6) 0.041(5)
C29 0.200(15) 0.153(11) 0.33(2) 0.190(14) 0.184(15) 0.102(11)
C30 0.27(2) 0.191(15) 0.41(3) 0.232(19) 0.26(2) 0.121(15)
C31 0.32(2) 0.133(10) 0.173(12) 0.120(10) 0.149(14) 0.137(14)
C32 0.181(9) 0.126(6) 0.146(7) 0.102(6) 0.095(6) 0.103(6)
C33 0.181(9) 0.126(6) 0.146(7) 0.102(6) 0.095(6) 0.103(6)
C34 0.047(4) 0.044(3) 0.093(5) 0.032(4) 0.040(4) 0.011(3)
C35 0.042(3) 0.043(3) 0.066(4) 0.025(3) 0.029(3) 0.012(3)
C36 0.049(4) 0.058(4) 0.066(4) 0.025(3) 0.030(3) 0.017(3)
C37 0.050(4) 0.050(4) 0.067(4) 0.020(3) 0.027(3) 0.018(3)
C38 0.062(4) 0.052(4) 0.066(4) 0.028(3) 0.032(4) 0.029(3)
C39 0.048(4) 0.036(3) 0.058(4) 0.015(3) 0.024(3) 0.014(3)
C40 0.046(3) 0.035(3) 0.044(3) 0.011(3) 0.019(3) 0.013(3)
C41 0.063(5) 0.079(5) 0.090(5) 0.038(4) 0.035(4) 0.041(4)
C42 0.059(5) 0.129(8) 0.173(10) 0.095(8) 0.060(6) 0.052(6)
C43 0.068(6) 0.112(7) 0.125(8) 0.065(6) 0.039(5) 0.043(5)
C44 0.102(8) 0.127(9) 0.148(10) 0.011(7) 0.032(7) 0.077(8)
C45 0.069(5) 0.030(3) 0.085(5) 0.019(3) 0.044(4) 0.014(3)
C46 0.069(6) 0.042(4) 0.141(8) -0.007(5) 0.059(6) -0.001(4)
C47 0.040(8) 0.060(9) 0.078(12) 0.012(8) 0.027(8) 0.002(7)
C48 0.051(10) 0.108(15) 0.098(14) 0.017(12) 0.013(10) -0.008(10)
C49 0.066(9) 0.092(9) 0.217(18) 0.054(9) 0.060(10) -0.006(7)
C50 0.066(9) 0.092(9) 0.217(18) 0.054(9) 0.060(10) -0.006(7)
C51 0.093(14) 0.117(15) 0.19(2) 0.093(16) 0.077(16) 0.007(12)
C52 0.070(11) 0.110(13) 0.152(17) 0.079(13) 0.073(12) 0.012(10)
C47A 0.080(16) 0.073(13) 0.071(14) 0.007(11) 0.016(12) 0.021(12)
C48A 0.041(9) 0.087(13) 0.126(17) 0.018(12) 0.022(10) 0.004(9)
C49A 0.055(12) 0.091(15) 0.26(3) 0.073(19) 0.069(17) -0.004(11)
C50A 0.066(9) 0.092(9) 0.217(18) 0.054(9) 0.060(10) -0.006(7)
C51A 0.070(13) 0.050(10) 0.21(3) 0.051(14) 0.042(15) 0.016(10)
C52A 0.066(12) 0.046(10) 0.18(2) 0.042(13) 0.046(14) -0.004(9)
C53 0.082(5) 0.051(4) 0.088(5) 0.032(4) 0.051(5) 0.017(4)
C54 0.053(5) 0.105(6) 0.076(5) 0.025(5) 0.002(4) 0.030(5)
C55 0.133(9) 0.058(5) 0.083(6) 0.008(5) 0.073(7) 0.019(6)
C56 0.228(17) 0.201(14) 0.121(10) 0.018(9) 0.107(11) 0.117(13)
C57 0.085(6) 0.073(5) 0.048(4) 0.006(4) 0.027(4) 0.029(5)
C58 0.166(11) 0.122(8) 0.062(5) 0.003(5) 0.048(7) 0.053(8)
N1 0.063(4) 0.060(3) 0.062(3) 0.026(3) 0.022(3) 0.017(3)
N2 0.062(4) 0.050(3) 0.051(3) 0.019(3) 0.018(3) 0.017(3)
N3 0.054(3) 0.040(3) 0.086(4) 0.023(3) 0.031(3) 0.015(3)
N4 0.046(3) 0.051(3) 0.110(5) 0.028(3) 0.031(3) 0.013(3)
N5 0.077(4) 0.064(4) 0.108(5) 0.061(4) 0.057(4) 0.034(3)
N6 0.059(3) 0.044(3) 0.080(4) 0.036(3) 0.039(3) 0.018(3)
N7 0.052(3) 0.024(2) 0.088(4) 0.013(3) 0.039(3) 0.002(2)
N8 0.065(4) 0.033(3) 0.158(7) 0.016(4) 0.067(5) 0.002(3)
Ni1 0.0562(5) 0.0384(4) 0.0506(5) 0.0160(4) 0.0242(4) 0.0104(4)
Ni2 0.0551(5) 0.0377(4) 0.0726(6) 0.0197(4) 0.0350(5) 0.0160(4)
Ni3 0.0492(5) 0.0453(5) 0.0527(5) 0.0219(4) 0.0242(4) 0.0161(4)
Ni4 0.0469(5) 0.0370(4) 0.0591(5) 0.0090(4) 0.0226(4) 0.0080(4)
O1 0.070(3) 0.052(3) 0.062(3) 0.026(2) 0.025(3) 0.013(3)
O2 0.055(3) 0.0308(19) 0.055(2) 0.0158(18) 0.025(2) 0.0117(19)
O3 0.062(3) 0.049(3) 0.110(4) 0.038(3) 0.046(3) 0.022(2)
O4 0.068(3) 0.066(3) 0.077(3) 0.044(3) 0.036(3) 0.032(3)
O5 0.041(2) 0.0336(19) 0.053(2) 0.0188(18) 0.0225(19) 0.0115(17)
O6 0.049(3) 0.054(3) 0.093(4) 0.005(3) 0.026(3) 0.002(2)
O7 0.042(2) 0.051(2) 0.052(2) 0.013(2) 0.015(2) 0.014(2)
O8 0.053(3) 0.036(2) 0.065(3) 0.021(2) 0.035(2) 0.0117(19)
O9 0.108(5) 0.068(3) 0.068(3) 0.014(3) 0.052(3) 0.025(3)
O10 0.097(4) 0.060(3) 0.084(4) 0.011(3) 0.056(4) 0.026(3)
O11 0.078(4) 0.055(3) 0.064(3) 0.004(2) 0.035(3) 0.012(3)
O12 0.072(3) 0.061(3) 0.056(3) 0.017(2) 0.032(2) 0.019(3)
OW1 0.091(4) 0.039(3) 0.206(7) 0.058(4) 0.014(4) 0.024(3)
OW2 0.044(3) 0.034(2) 0.191(6) 0.046(3) 0.062(3) 0.008(2)
OW3 0.065(4) 0.036(3) 0.312(10) 0.070(4) 0.082(5) 0.025(3)
OW4 0.089(5) 0.177(7) 0.135(6) 0.053(6) 0.055(5) 0.003(5)
OW5 0.079(5) 0.117(5) 0.191(8) 0.062(6) 0.034(5) 0.011(4)
OW6 0.186(10) 0.201(10) 0.147(8) 0.035(7) 0.066(7) 0.072(8)
OW7 0.184(11) 0.329(15) 0.204(11) 0.023(10) 0.077(9) 0.170(12)

loop_
_atom_type_symbol
_atom_type_description
_atom_type_scat_dispersion_real
_atom_type_scat_dispersion_imag
_atom_type_scat_source
C C 0.0033 0.0016 'International Tables Vol C Tables 4.2.6.8 and 6.1.1.4'
H H 0.0000 0.0000 'International Tables Vol C Tables 4.2.6.8 and 6.1.1.4'
N N 0.0061 0.0033 'International Tables Vol C Tables 4.2.6.8 and 6.1.1.4'
Ni Ni 0.3393 1.1124 'International Tables Vol C Tables 4.2.6.8 and 6.1.1.4'
O O 0.0106 0.0060 'International Tables Vol C Tables 4.2.6.8 and 6.1.1.4'

loop_
_geom_angle_atom_site_label_1
_geom_angle_atom_site_label_2
_geom_angle_atom_site_label_3
_geom_angle
_geom_angle_site_symmetry_1
_geom_angle_site_symmetry_3
_geom_angle_publ_flag
O1 C1 N1 120.2(6) . . ?
O1 C1 C2 121.3(6) . . ?
N1 C1 C2 118.5(7) . . ?
C7 C2 C3 116.0(8) . . ?
C7 C2 C1 126.8(8) . . ?
C3 C2 C1 117.2(8) . . ?
C4 C3 C2 120.8(10) . . ?
C4 C3 H3 119.6 . . ?
C2 C3 H3 119.6 . . ?
C5 C4 C3 120.6(12) . . ?
C5 C4 H4 119.7 . . ?
C3 C4 H4 119.7 . . ?
C6 C5 C4 119.8(11) . . ?
C6 C5 H5 120.1 . . ?
C4 C5 H5 120.1 . . ?
C5 C6 C7 119.2(12) . . ?
C5 C6 H6 120.4 . . ?
C7 C6 H6 120.4 . . ?
C2 C7 C6 123.4(11) . . ?
C2 C7 H7 118.3 . . ?
C6 C7 H7 118.3 . . ?
N2 C8 C9 123.3(6) . . ?
N2 C8 H8 118.3 . . ?
C9 C8 H8 118.3 . . ?
C10 C9 C8 117.5(6) . . ?
C10 C9 C14 117.0(6) . . ?
C8 C9 C14 125.2(6) . . ?
C11 C10 C9 125.1(7) . . ?
C11 C10 H10 117.4 . . ?
C9 C10 H10 117.4 . . ?
C10 C11 C12 117.3(6) . . ?
C10 C11 C15 125.0(8) . . ?
C12 C11 C15 117.4(7) . . ?
C11 C12 C13 121.6(7) . . ?
C11 C12 H12 119.2 . . ?
C13 C12 H12 119.2 . . ?
C12 C13 C14 120.1(7) . . ?
C12 C13 C19 116.2(6) . . ?
C14 C13 C19 123.7(5) . . ?
O2 C14 C13 120.0(6) . . ?
O2 C14 C9 121.2(5) . . ?
C13 C14 C9 118.5(5) . . ?
C18 C15 C17 127.1(11) . . ?
C18 C15 C11 116.5(9) . . ?
C17 C15 C11 111.5(10) . . ?
C18 C15 C16 87.2(13) . . ?
C17 C15 C16 102.7(13) . . ?
C11 C15 C16 103.2(10) . . ?
C15 C16 H16A 109.5 . . ?
C15 C16 H16B 109.5 . . ?
H16A C16 H16B 109.5 . . ?
C15 C16 H16C 109.5 . . ?
H16A C16 H16C 109.5 . . ?
H16B C16 H16C 109.5 . . ?
C15 C17 H17A 109.5 . . ?
C15 C17 H17B 109.5 . . ?
H17A C17 H17B 109.5 . . ?
C15 C17 H17C 109.5 . . ?
H17A C17 H17C 109.5 . . ?
H17B C17 H17C 109.5 . . ?
C15 C18 H18A 109.5 . . ?
C15 C18 H18B 109.5 . . ?
H18A C18 H18B 109.5 . . ?
C15 C18 H18C 109.5 . . ?
H18A C18 H18C 109.5 . . ?
H18B C18 H18C 109.5 . . ?
N3 C19 C13 125.6(6) . . ?
N3 C19 H19 117.2 . . ?
C13 C19 H19 117.2 . . ?
O3 C20 N4 119.9(6) . . ?
O3 C20 C26 122.1(6) . . ?
N4 C20 C26 118.0(6) . . ?
C22 C21 C26 120.8(9) . . ?
C22 C21 H21 119.6 . . ?
C26 C21 H21 119.6 . . ?
C21 C22 C23 121.5(9) . . ?
C21 C22 H22 119.2 . . ?
C23 C22 H22 119.2 . . ?
C22 C23 C24 118.5(9) . . ?
C22 C23 H23 120.7 . . ?
C24 C23 H23 120.7 . . ?
C25 C24 C23 120.8(9) . . ?
C25 C24 H24 119.6 . . ?
C23 C24 H24 119.6 . . ?
C24 C25 C26 120.0(8) . . ?
C24 C25 H25 120.0 . . ?
C26 C25 H25 120.0 . . ?
C21 C26 C25 118.2(8) . . ?
C21 C26 C20 123.6(7) . . ?
C25 C26 C20 118.1(7) . . ?
O4 C27 N5 121.1(6) . . ?
O4 C27 C28 121.0(7) . . ?
N5 C27 C28 117.8(8) . . ?
C29 C28 C33 116.7(9) . . ?
C29 C28 C27 123.3(8) . . ?
C33 C28 C27 119.7(9) . . ?
C28 C29 C30 118.4(12) . . ?
C28 C29 H29 120.8 . . ?
C30 C29 H29 120.8 . . ?
C31 C30 C29 120.2(14) . . ?
C31 C30 H30 119.9 . . ?
C29 C30 H30 119.9 . . ?
C32 C31 C30 117.2(11) . . ?
C32 C31 H31 121.4 . . ?
C30 C31 H31 121.4 . . ?
C31 C32 C33 125.4(13) . . ?
C31 C32 H32 117.3 . . ?
C33 C32 H32 117.3 . . ?
C32 C33 C28 121.5(12) . . ?
C32 C33 H33 119.3 . . ?
C28 C33 H33 119.3 . . ?
N6 C34 C35 122.8(6) . . ?
N6 C34 H34 118.6 . . ?
C35 C34 H34 118.6 . . ?
C40 C35 C36 118.6(5) . . ?
C40 C35 C34 126.0(5) . . ?
C36 C35 C34 115.4(5) . . ?
C37 C36 C35 124.2(6) . . ?
C37 C36 H36 117.9 . . ?
C35 C36 H36 117.9 . . ?
C36 C37 C38 115.7(6) . . ?
C36 C37 C41 123.1(6) . . ?
C38 C37 C41 121.1(6) . . ?
C39 C38 C37 123.7(6) . . ?
C39 C38 H38 118.2 . . ?
C37 C38 H38 118.2 . . ?
C38 C39 C40 119.3(6) . . ?
C38 C39 C45 116.8(5) . . ?
C40 C39 C45 123.9(5) . . ?
O5 C40 C35 122.2(5) . . ?
O5 C40 C39 119.3(5) . . ?
C35 C40 C39 118.3(5) . . ?
C42 C41 C37 111.9(6) . . ?
C42 C41 C44 111.3(8) . . ?
C37 C41 C44 107.2(7) . . ?
C42 C41 C43 109.0(7) . . ?
C37 C41 C43 108.5(6) . . ?
C44 C41 C43 108.9(7) . . ?
C41 C42 H42A 109.5 . . ?
C41 C42 H42B 109.5 . . ?
H42A C42 H42B 109.5 . . ?
C41 C42 H42C 109.5 . . ?
H42A C42 H42C 109.5 . . ?
H42B C42 H42C 109.5 . . ?
C41 C43 H43A 109.5 . . ?
C41 C43 H43B 109.5 . . ?
H43A C43 H43B 109.5 . . ?
C41 C43 H43C 109.5 . . ?
H43A C43 H43C 109.5 . . ?
H43B C43 H43C 109.5 . . ?
C41 C44 H44A 109.5 . . ?
C41 C44 H44B 109.5 . . ?
H44A C44 H44B 109.5 . . ?
C41 C44 H44C 109.5 . . ?
H44A C44 H44C 109.5 . . ?
H44B C44 H44C 109.5 . . ?
N7 C45 C39 124.8(6) . . ?
N7 C45 H45 117.6 . . ?
C39 C45 H45 117.6 . . ?
O6 C46 N8 122.6(7) . . ?
O6 C46 C47A 108.5(9) . . ?
N8 C46 C47A 128.2(9) . . ?
O6 C46 C47 129.4(8) . . ?
N8 C46 C47 107.5(8) . . ?
C48 C47 C52 120.0 . . ?
C48 C47 C46 110.8(8) . . ?
C52 C47 C46 128.9(8) . . ?
C49 C48 C47 120.0 . . ?
C49 C48 H48 120.0 . . ?
C47 C48 H48 120.0 . . ?
C48 C49 C50 120.0 . . ?
C48 C49 H49 120.0 . . ?
C50 C49 H49 120.0 . . ?
C51 C50 C49 120.0 . . ?
C51 C50 H50 120.0 . . ?
C49 C50 H50 120.0 . . ?
C50 C51 C52 120.0 . . ?
C50 C51 H51 120.0 . . ?
C52 C51 H51 120.0 . . ?
C51 C52 C47 120.0 . . ?
C51 C52 H52 120.0 . . ?
C47 C52 H52 120.0 . . ?
C48A C47A C52A 120.0 . . ?
C48A C47A C46 117.1(8) . . ?
C52A C47A C46 120.5(8) . . ?
C49A C48A C47A 120.0 . . ?
C49A C48A H48A 120.0 . . ?
C47A C48A H48A 120.0 . . ?
C50A C49A C48A 120.0 . . ?
C50A C49A H49A 120.0 . . ?
C48A C49A H49A 120.0 . . ?
C49A C50A C51A 120.0 . . ?
C49A C50A H50A 120.0 . . ?
C51A C50A H50A 120.0 . . ?
C52A C51A C50A 120.0 . . ?
C52A C51A H51A 120.0 . . ?
C50A C51A H51A 120.0 . . ?
C51A C52A C47A 120.0 . . ?
C51A C52A H52A 120.0 . . ?
C47A C52A H52A 120.0 . . ?
O8 C53 H53A 109.5 . . ?
O8 C53 H53B 109.5 . . ?
H53A C53 H53B 109.5 . . ?
O8 C53 H53C 109.5 . . ?
H53A C53 H53C 109.5 . . ?
H53B C53 H53C 109.5 . . ?
O7 C54 H54A 109.5 . . ?
O7 C54 H54B 109.5 . . ?
H54A C54 H54B 109.5 . . ?
O7 C54 H54C 109.5 . . ?
H54A C54 H54C 109.5 . . ?
H54B C54 H54C 109.5 . . ?
O10 C55 O9 126.1(7) . . ?
O10 C55 C56 116.9(10) . . ?
O9 C55 C56 116.8(10) . . ?
C55 C56 H56A 109.5 . . ?
C55 C56 H56B 109.5 . . ?
H56A C56 H56B 109.5 . . ?
C55 C56 H56C 109.5 . . ?
H56A C56 H56C 109.5 . . ?
H56B C56 H56C 109.5 . . ?
O12 C57 O11 127.0(6) . . ?
O12 C57 C58 114.9(7) . . ?
O11 C57 C58 118.1(7) . . ?
C57 C58 H58A 109.5 . . ?
C57 C58 H58B 109.5 . . ?
H58A C58 H58B 109.5 . . ?
C57 C58 H58C 109.5 . . ?
H58A C58 H58C 109.5 . . ?
H58B C58 H58C 109.5 . . ?
C1 N1 N2 114.3(6) . . ?
C8 N2 N1 118.7(6) . . ?
C8 N2 Ni1 129.5(4) . . ?
N1 N2 Ni1 111.7(4) . . ?
C19 N3 N4 117.8(5) . . ?
C19 N3 Ni2 130.0(5) . . ?
N4 N3 Ni2 111.5(4) . . ?
C20 N4 N3 115.9(5) . . ?
C27 N5 N6 113.7(6) . . ?
C34 N6 N5 119.6(5) . . ?
C34 N6 Ni3 128.9(4) . . ?
N5 N6 Ni3 111.4(4) . . ?
C45 N7 N8 118.3(5) . . ?
C45 N7 Ni4 130.2(4) . . ?
N8 N7 Ni4 111.5(4) . . ?
C46 N8 N7 114.4(6) . . ?
N2 Ni1 O8 174.63(18) . . ?
N2 Ni1 O1 79.9(2) . . ?
O8 Ni1 O1 102.29(18) . . ?
N2 Ni1 O2 88.93(18) . . ?
O8 Ni1 O2 88.38(16) . . ?
O1 Ni1 O2 167.24(18) . . ?
N2 Ni1 O9 90.8(2) . . ?
O8 Ni1 O9 94.0(2) . . ?
O1 Ni1 O9 93.1(2) . . ?
O2 Ni1 O9 93.08(19) . . ?
N2 Ni1 O5 94.94(18) . . ?
O8 Ni1 O5 79.98(15) . . ?
O1 Ni1 O5 96.08(16) . . ?
O2 Ni1 O5 78.71(14) . . ?
O9 Ni1 O5 169.9(2) . . ?
N2 Ni1 Ni2 133.33(14) . . ?
O8 Ni1 Ni2 45.41(10) . . ?
O1 Ni1 Ni2 146.12(15) . . ?
O2 Ni1 Ni2 46.14(12) . . ?
O9 Ni1 Ni2 81.53(17) . . ?
O5 Ni1 Ni2 88.46(10) . . ?
N3 Ni2 O10 88.2(2) . . ?
N3 Ni2 O8 171.96(19) . . ?
O10 Ni2 O8 93.03(19) . . ?
N3 Ni2 O7 99.4(2) . . ?
O10 Ni2 O7 170.56(19) . . ?
O8 Ni2 O7 78.66(16) . . ?
N3 Ni2 O3 79.3(2) . . ?
O10 Ni2 O3 91.6(2) . . ?
O8 Ni2 O3 108.54(16) . . ?
O7 Ni2 O3 95.29(18) . . ?
N3 Ni2 O2 85.67(19) . . ?
O10 Ni2 O2 92.1(2) . . ?
O8 Ni2 O2 86.35(15) . . ?
O7 Ni2 O2 82.98(16) . . ?
O3 Ni2 O2 164.44(16) . . ?
N3 Ni2 Ni1 128.27(17) . . ?
O10 Ni2 Ni1 80.58(17) . . ?
O8 Ni2 Ni1 44.38(12) . . ?
O7 Ni2 Ni1 90.27(11) . . ?
O3 Ni2 Ni1 150.52(12) . . ?
O2 Ni2 Ni1 45.03(10) . . ?
N6 Ni3 O12 90.4(2) . . ?
N6 Ni3 O4 80.3(2) . . ?
O12 Ni3 O4 94.90(19) . . ?
N6 Ni3 O7 174.63(19) . . ?
O12 Ni3 O7 94.56(18) . . ?
O4 Ni3 O7 101.32(19) . . ?
N6 Ni3 O5 89.30(17) . . ?
O12 Ni3 O5 94.92(17) . . ?
O4 Ni3 O5 165.69(19) . . ?
O7 Ni3 O5 88.24(15) . . ?
N6 Ni3 O2 94.5(2) . . ?
O12 Ni3 O2 171.53(16) . . ?
O4 Ni3 O2 92.74(16) . . ?
O7 Ni3 O2 80.33(16) . . ?
O5 Ni3 O2 78.26(14) . . ?
N6 Ni3 Ni4 133.42(14) . . ?
O12 Ni3 Ni4 82.79(14) . . ?
O4 Ni3 Ni4 146.08(16) . . ?
O7 Ni3 Ni4 45.63(11) . . ?
O5 Ni3 Ni4 45.99(11) . . ?
O2 Ni3 Ni4 88.84(10) . . ?
N7 Ni4 O11 91.3(2) . . ?
N7 Ni4 O7 172.43(19) . . ?
O11 Ni4 O7 91.70(18) . . ?
N7 Ni4 O5 85.27(18) . . ?
O11 Ni4 O5 93.02(18) . . ?
O7 Ni4 O5 87.63(15) . . ?
N7 Ni4 O6 79.3(2) . . ?
O11 Ni4 O6 94.2(2) . . ?
O7 Ni4 O6 107.38(19) . . ?
O5 Ni4 O6 163.12(19) . . ?
N7 Ni4 O8 98.02(19) . . ?
O11 Ni4 O8 169.09(17) . . ?
O7 Ni4 O8 78.39(15) . . ?
O5 Ni4 O8 82.14(15) . . ?
O6 Ni4 O8 93.13(18) . . ?
N7 Ni4 Ni3 128.82(15) . . ?
O11 Ni4 Ni3 79.59(14) . . ?
O7 Ni4 Ni3 45.17(12) . . ?
O5 Ni4 Ni3 45.80(9) . . ?
O6 Ni4 Ni3 150.88(16) . . ?
O8 Ni4 Ni3 90.10(10) . . ?
C1 O1 Ni1 113.9(4) . . ?
C14 O2 Ni1 123.0(4) . . ?
C14 O2 Ni2 127.4(4) . . ?
Ni1 O2 Ni2 88.84(15) . . ?
C14 O2 Ni3 114.8(3) . . ?
Ni1 O2 Ni3 101.41(15) . . ?
Ni2 O2 Ni3 94.92(16) . . ?
C20 O3 Ni2 113.2(4) . . ?
C27 O4 Ni3 113.3(4) . . ?
C40 O5 Ni3 122.0(3) . . ?
C40 O5 Ni4 127.3(3) . . ?
Ni3 O5 Ni4 88.22(15) . . ?
C40 O5 Ni1 115.6(3) . . ?
Ni3 O5 Ni1 101.31(14) . . ?
Ni4 O5 Ni1 96.08(15) . . ?
C46 O6 Ni4 111.9(5) . . ?
C54 O7 Ni3 117.5(4) . . ?
C54 O7 Ni4 121.0(4) . . ?
Ni3 O7 Ni4 89.21(15) . . ?
C54 O7 Ni2 120.1(4) . . ?
Ni3 O7 Ni2 101.48(18) . . ?
Ni4 O7 Ni2 101.94(17) . . ?
C53 O8 Ni1 117.9(4) . . ?
C53 O8 Ni2 119.1(4) . . ?
Ni1 O8 Ni2 90.21(15) . . ?
C53 O8 Ni4 121.3(4) . . ?
Ni1 O8 Ni4 101.60(17) . . ?
Ni2 O8 Ni4 101.01(17) . . ?
C55 O9 Ni1 124.8(5) . . ?
C55 O10 Ni2 126.7(5) . . ?
C57 O11 Ni4 126.1(4) . . ?
C57 O12 Ni3 124.2(5) . . ?

loop_
_geom_bond_atom_site_label_1
_geom_bond_atom_site_label_2
_geom_bond_distance
_geom_bond_site_symmetry_2
_geom_bond_publ_flag
C1 O1 1.239(8) . ?
C1 N1 1.371(8) . ?
C1 C2 1.451(9) . ?
C2 C7 1.334(12) . ?
C2 C3 1.398(11) . ?
C3 C4 1.373(12) . ?
C3 H3 0.9300 . ?
C4 C5 1.346(17) . ?
C4 H4 0.9300 . ?
C5 C6 1.341(17) . ?
C5 H5 0.9300 . ?
C6 C7 1.385(12) . ?
C6 H6 0.9300 . ?
C7 H7 0.9300 . ?
C8 N2 1.283(8) . ?
C8 C9 1.433(9) . ?
C8 H8 0.9300 . ?
C9 C10 1.405(9) . ?
C9 C14 1.440(9) . ?
C10 C11 1.356(10) . ?
C10 H10 0.9300 . ?
C11 C12 1.397(11) . ?
C11 C15 1.551(10) . ?
C12 C13 1.401(8) . ?
C12 H12 0.9300 . ?
C13 C14 1.416(8) . ?
C13 C19 1.466(10) . ?
C14 O2 1.340(7) . ?
C15 C18 1.389(18) . ?
C15 C17 1.416(19) . ?
C15 C16 1.77(2) . ?
C16 H16A 0.9600 . ?
C16 H16B 0.9600 . ?
C16 H16C 0.9600 . ?
C17 H17A 0.9600 . ?
C17 H17B 0.9600 . ?
C17 H17C 0.9600 . ?
C18 H18A 0.9600 . ?
C18 H18B 0.9600 . ?
C18 H18C 0.9600 . ?
C19 N3 1.266(8) . ?
C19 H19 0.9300 . ?
C20 O3 1.243(7) . ?
C20 N4 1.362(8) . ?
C20 C26 1.471(10) . ?
C21 C22 1.337(13) . ?
C21 C26 1.385(10) . ?
C21 H21 0.9300 . ?
C22 C23 1.366(14) . ?
C22 H22 0.9300 . ?
C23 C24 1.383(13) . ?
C23 H23 0.9300 . ?
C24 C25 1.355(12) . ?
C24 H24 0.9300 . ?
C25 C26 1.394(10) . ?
C25 H25 0.9300 . ?
C27 O4 1.229(9) . ?
C27 N5 1.365(9) . ?
C27 C28 1.471(10) . ?
C28 C29 1.328(14) . ?
C28 C33 1.370(13) . ?
C29 C30 1.444(15) . ?
C29 H29 0.9300 . ?
C30 C31 1.36(2) . ?
C30 H30 0.9300 . ?
C31 C32 1.244(19) . ?
C31 H31 0.9300 . ?
C32 C33 1.326(13) . ?
C32 H32 0.9300 . ?
C33 H33 0.9300 . ?
C34 N6 1.285(8) . ?
C34 C35 1.457(8) . ?
C34 H34 0.9300 . ?
C35 C40 1.399(8) . ?
C35 C36 1.421(8) . ?
C36 C37 1.349(8) . ?
C36 H36 0.9300 . ?
C37 C38 1.403(9) . ?
C37 C41 1.537(9) . ?
C38 C39 1.376(8) . ?
C38 H38 0.9300 . ?
C39 C40 1.420(7) . ?
C39 C45 1.446(9) . ?
C40 O5 1.352(6) . ?
C41 C42 1.489(11) . ?
C41 C44 1.539(11) . ?
C41 C43 1.558(11) . ?
C42 H42A 0.9600 . ?
C42 H42B 0.9600 . ?
C42 H42C 0.9600 . ?
C43 H43A 0.9600 . ?
C43 H43B 0.9600 . ?
C43 H43C 0.9600 . ?
C44 H44A 0.9600 . ?
C44 H44B 0.9600 . ?
C44 H44C 0.9600 . ?
C45 N7 1.297(8) . ?
C45 H45 0.9300 . ?
C46 O6 1.221(10) . ?
C46 N8 1.354(11) . ?
C46 C47A 1.471(11) . ?
C46 C47 1.563(11) . ?
C47 C48 1.3900 . ?
C47 C52 1.3900 . ?
C48 C49 1.3900 . ?
C48 H48 0.9300 . ?
C49 C50 1.3900 . ?
C49 H49 0.9300 . ?
C50 C51 1.3900 . ?
C50 H50 0.9300 . ?
C51 C52 1.3900 . ?
C51 H51 0.9300 . ?
C52 H52 0.9300 . ?
C47A C48A 1.3900 . ?
C47A C52A 1.3900 . ?
C48A C49A 1.3900 . ?
C48A H48A 0.9300 . ?
C49A C50A 1.3900 . ?
C49A H49A 0.9300 . ?
C50A C51A 1.3900 . ?
C50A H50A 0.9300 . ?
C51A C52A 1.3900 . ?
C51A H51A 0.9300 . ?
C52A H52A 0.9300 . ?
C53 O8 1.416(7) . ?
C53 H53A 0.9600 . ?
C53 H53B 0.9600 . ?
C53 H53C 0.9600 . ?
C54 O7 1.423(8) . ?
C54 H54A 0.9600 . ?
C54 H54B 0.9600 . ?
C54 H54C 0.9600 . ?
C55 O10 1.250(11) . ?
C55 O9 1.267(11) . ?
C55 C56 1.512(12) . ?
C56 H56A 0.9600 . ?
C56 H56B 0.9600 . ?
C56 H56C 0.9600 . ?
C57 O12 1.236(9) . ?
C57 O11 1.264(9) . ?
C57 C58 1.551(10) . ?
C58 H58A 0.9600 . ?
C58 H58B 0.9600 . ?
C58 H58C 0.9600 . ?
N1 N2 1.397(7) . ?
N2 Ni1 1.994(6) . ?
N3 N4 1.390(8) . ?
N3 Ni2 2.003(5) . ?
N5 N6 1.402(7) . ?
N6 Ni3 1.982(5) . ?
N7 N8 1.396(7) . ?
N7 Ni4 2.006(5) . ?
Ni1 O8 2.015(4) . ?
Ni1 O1 2.022(4) . ?
Ni1 O2 2.039(4) . ?
Ni1 O9 2.052(5) . ?
Ni1 O5 2.205(4) . ?
Ni1 Ni2 2.8811(11) . ?
Ni2 O10 2.046(5) . ?
Ni2 O8 2.052(4) . ?
Ni2 O7 2.057(4) . ?
Ni2 O3 2.060(5) . ?
Ni2 O2 2.078(4) . ?
Ni3 O12 2.009(4) . ?
Ni3 O4 2.013(4) . ?
Ni3 O7 2.028(4) . ?
Ni3 O5 2.051(3) . ?
Ni3 O2 2.214(4) . ?
Ni3 Ni4 2.8594(10) . ?
Ni4 O11 2.042(5) . ?
Ni4 O7 2.044(4) . ?
Ni4 O5 2.057(4) . ?
Ni4 O6 2.066(5) . ?
Ni4 O8 2.077(4) . ?

loop_
_geom_torsion_atom_site_label_1
_geom_torsion_atom_site_label_2
_geom_torsion_atom_site_label_3
_geom_torsion_atom_site_label_4
_geom_torsion
_geom_torsion_site_symmetry_1
_geom_torsion_site_symmetry_2
_geom_torsion_site_symmetry_3
_geom_torsion_site_symmetry_4
_geom_torsion_publ_flag
O1 C1 C2 C7 -167.8(9) . . . . ?
N1 C1 C2 C7 9.1(13) . . . . ?
O1 C1 C2 C3 10.4(11) . . . . ?
N1 C1 C2 C3 -172.7(7) . . . . ?
C7 C2 C3 C4 -0.7(14) . . . . ?
C1 C2 C3 C4 -179.1(8) . . . . ?
C2 C3 C4 C5 0.8(17) . . . . ?
C3 C4 C5 C6 2(2) . . . . ?
C4 C5 C6 C7 -4(2) . . . . ?
C3 C2 C7 C6 -1.8(17) . . . . ?
C1 C2 C7 C6 176.4(11) . . . . ?
C5 C6 C7 C2 4(2) . . . . ?
N2 C8 C9 C10 169.8(7) . . . . ?
N2 C8 C9 C14 -4.3(11) . . . . ?
C8 C9 C10 C11 -173.9(7) . . . . ?
C14 C9 C10 C11 0.8(11) . . . . ?
C9 C10 C11 C12 3.6(12) . . . . ?
C9 C10 C11 C15 178.1(10) . . . . ?
C10 C11 C12 C13 -4.2(12) . . . . ?
C15 C11 C12 C13 -179.2(9) . . . . ?
C11 C12 C13 C14 0.5(11) . . . . ?
C11 C12 C13 C19 179.7(7) . . . . ?
C12 C13 C14 O2 -170.3(6) . . . . ?
C19 C13 C14 O2 10.5(9) . . . . ?
C12 C13 C14 C9 3.9(9) . . . . ?
C19 C13 C14 C9 -175.2(6) . . . . ?
C10 C9 C14 O2 169.6(6) . . . . ?
C8 C9 C14 O2 -16.2(10) . . . . ?
C10 C9 C14 C13 -4.6(9) . . . . ?
C8 C9 C14 C13 169.7(6) . . . . ?
C10 C11 C15 C18 -175.9(14) . . . . ?
C12 C11 C15 C18 -1.4(19) . . . . ?
C10 C11 C15 C17 27.2(18) . . . . ?
C12 C11 C15 C17 -158.3(13) . . . . ?
C10 C11 C15 C16 -82.4(14) . . . . ?
C12 C11 C15 C16 92.2(12) . . . . ?
C12 C13 C19 N3 -176.1(7) . . . . ?
C14 C13 C19 N3 3.1(11) . . . . ?
C26 C21 C22 C23 0(2) . . . . ?
C21 C22 C23 C24 -1(2) . . . . ?
C22 C23 C24 C25 2.0(18) . . . . ?
C23 C24 C25 C26 -2.5(15) . . . . ?
C22 C21 C26 C25 -0.9(18) . . . . ?
C22 C21 C26 C20 -179.2(12) . . . . ?
C24 C25 C26 C21 1.9(14) . . . . ?
C24 C25 C26 C20 -179.7(8) . . . . ?
O3 C20 C26 C21 158.1(10) . . . . ?
N4 C20 C26 C21 -21.3(13) . . . . ?
O3 C20 C26 C25 -20.2(12) . . . . ?
N4 C20 C26 C25 160.4(7) . . . . ?
O4 C27 C28 C29 -159.2(12) . . . . ?
N5 C27 C28 C29 22.4(15) . . . . ?
O4 C27 C28 C33 13.7(13) . . . . ?
N5 C27 C28 C33 -164.6(9) . . . . ?
C33 C28 C29 C30 8(2) . . . . ?
C27 C28 C29 C30 -179.1(13) . . . . ?
C28 C29 C30 C31 -10(3) . . . . ?
C29 C30 C31 C32 7(3) . . . . ?
C30 C31 C32 C33 -4(3) . . . . ?
C31 C32 C33 C28 2(2) . . . . ?
C29 C28 C33 C32 -4.2(18) . . . . ?
C27 C28 C33 C32 -177.7(9) . . . . ?
N6 C34 C35 C40 -8.3(11) . . . . ?
N6 C34 C35 C36 171.0(6) . . . . ?
C40 C35 C36 C37 0.4(10) . . . . ?
C34 C35 C36 C37 -178.9(6) . . . . ?
C35 C36 C37 C38 2.8(10) . . . . ?
C35 C36 C37 C41 -177.0(6) . . . . ?
C36 C37 C38 C39 -2.2(10) . . . . ?
C41 C37 C38 C39 177.6(6) . . . . ?
C37 C38 C39 C40 -1.6(9) . . . . ?
C37 C38 C39 C45 176.7(6) . . . . ?
C36 C35 C40 O5 170.7(5) . . . . ?
C34 C35 C40 O5 -10.1(10) . . . . ?
C36 C35 C40 C39 -4.2(9) . . . . ?
C34 C35 C40 C39 175.0(6) . . . . ?
C38 C39 C40 O5 -170.2(5) . . . . ?
C45 C39 C40 O5 11.6(9) . . . . ?
C38 C39 C40 C35 4.8(8) . . . . ?
C45 C39 C40 C35 -173.4(6) . . . . ?
C36 C37 C41 C42 4.0(10) . . . . ?
C38 C37 C41 C42 -175.8(7) . . . . ?
C36 C37 C41 C44 -118.3(8) . . . . ?
C38 C37 C41 C44 61.9(9) . . . . ?
C36 C37 C41 C43 124.3(7) . . . . ?
C38 C37 C41 C43 -55.5(9) . . . . ?
C38 C39 C45 N7 -170.9(6) . . . . ?
C40 C39 C45 N7 7.3(10) . . . . ?
O6 C46 C47 C48 45.8(12) . . . . ?
N8 C46 C47 C48 -142.6(8) . . . . ?
O6 C46 C47 C52 -140.9(10) . . . . ?
N8 C46 C47 C52 30.7(11) . . . . ?
C52 C47 C48 C49 0.0 . . . . ?
C46 C47 C48 C49 174.0(9) . . . . ?
C47 C48 C49 C50 0.0 . . . . ?
C48 C49 C50 C51 0.0 . . . . ?
C49 C50 C51 C52 0.0 . . . . ?
C50 C51 C52 C47 0.0 . . . . ?
C48 C47 C52 C51 0.0 . . . . ?
C46 C47 C52 C51 -172.8(10) . . . . ?
O6 C46 C47A C48A -53.2(12) . . . . ?
N8 C46 C47A C48A 136.2(10) . . . . ?
O6 C46 C47A C52A 144.4(8) . . . . ?
N8 C46 C47A C52A -26.2(16) . . . . ?
C52A C47A C48A C49A 0.0 . . . . ?
C46 C47A C48A C49A -162.5(13) . . . . ?
C47A C48A C49A C50A 0.0 . . . . ?
C48A C49A C50A C51A 0.0 . . . . ?
C49A C50A C51A C52A 0.0 . . . . ?
C50A C51A C52A C47A 0.0 . . . . ?
C48A C47A C52A C51A 0.0 . . . . ?
C46 C47A C52A C51A 161.9(14) . . . . ?
O1 C1 N1 N2 4.1(9) . . . . ?
C2 C1 N1 N2 -172.8(6) . . . . ?
C9 C8 N2 N1 -174.3(6) . . . . ?
C9 C8 N2 Ni1 1.2(10) . . . . ?
C1 N1 N2 C8 172.5(6) . . . . ?
C1 N1 N2 Ni1 -3.8(6) . . . . ?
C13 C19 N3 N4 175.2(6) . . . . ?
C13 C19 N3 Ni2 5.8(11) . . . . ?
O3 C20 N4 N3 -0.5(10) . . . . ?
C26 C20 N4 N3 178.9(6) . . . . ?
C19 N3 N4 C20 -168.5(6) . . . . ?
Ni2 N3 N4 C20 2.8(8) . . . . ?
O4 C27 N5 N6 -0.7(10) . . . . ?
C28 C27 N5 N6 177.6(6) . . . . ?
C35 C34 N6 N5 -176.9(6) . . . . ?
C35 C34 N6 Ni3 -0.5(10) . . . . ?
C27 N5 N6 C34 174.9(6) . . . . ?
C27 N5 N6 Ni3 -2.2(7) . . . . ?
C39 C45 N7 N8 175.7(6) . . . . ?
C39 C45 N7 Ni4 -0.5(10) . . . . ?
O6 C46 N8 N7 0.5(12) . . . . ?
C47A C46 N8 N7 169.9(10) . . . . ?
C47 C46 N8 N7 -171.8(7) . . . . ?
C45 N7 N8 C46 -173.5(7) . . . . ?
Ni4 N7 N8 C46 3.4(8) . . . . ?
N1 C1 O1 Ni1 -2.2(8) . . . . ?
C2 C1 O1 Ni1 174.6(5) . . . . ?
C13 C14 O2 Ni1 -149.5(4) . . . . ?
C9 C14 O2 Ni1 36.4(8) . . . . ?
C13 C14 O2 Ni2 -31.7(7) . . . . ?
C9 C14 O2 Ni2 154.2(5) . . . . ?
C13 C14 O2 Ni3 86.5(6) . . . . ?
C9 C14 O2 Ni3 -87.6(6) . . . . ?
N4 C20 O3 Ni2 -2.1(9) . . . . ?
C26 C20 O3 Ni2 178.5(6) . . . . ?
N5 C27 O4 Ni3 3.2(9) . . . . ?
C28 C27 O4 Ni3 -175.0(6) . . . . ?
C35 C40 O5 Ni3 33.2(7) . . . . ?
C39 C40 O5 Ni3 -152.0(4) . . . . ?
C35 C40 O5 Ni4 148.6(4) . . . . ?
C39 C40 O5 Ni4 -36.6(7) . . . . ?
C35 C40 O5 Ni1 -90.6(6) . . . . ?
C39 C40 O5 Ni1 84.2(5) . . . . ?
N8 C46 O6 Ni4 -3.9(11) . . . . ?
C47A C46 O6 Ni4 -175.2(7) . . . . ?
C47 C46 O6 Ni4 166.5(8) . . . . ?
O10 C55 O9 Ni1 6.9(13) . . . . ?
C56 C55 O9 Ni1 -177.9(7) . . . . ?
O9 C55 O10 Ni2 -6.9(13) . . . . ?
C56 C55 O10 Ni2 177.8(7) . . . . ?
O12 C57 O11 Ni4 6.4(12) . . . . ?
C58 C57 O11 Ni4 -174.6(6) . . . . ?
O11 C57 O12 Ni3 -7.3(11) . . . . ?
C58 C57 O12 Ni3 173.6(5) . . . . ?
